data_4125332
loop_
_publ_author_name
'Jiang, Xingyu'
'Beiger, Jason J.'
'Hartwig, John F.'

_publ_section_title
;
 Stereodivergent Allylic Substitutions with Aryl Acetic Acid Esters by
 Synergistic Iridium and Lewis Base Catalysis.
;
_journal_issue 1
_journal_name_full 'Journal of the American Chemical Society'
_journal_page_first 87
_journal_page_last 90
_journal_paper_doi 10.1021/jacs.6b11692
_journal_volume 139
_journal_year 2017
_chemical_absolute_configuration ad
_chemical_formula_sum 'C21 H14 F5 N O3 S'
_chemical_formula_weight 455.39
_chemical_name_common xj-04-076
_chemical_name_systematic hartwig133
_space_group.centring_type P

_space_group_crystal_system monoclinic
_space_group_IT_number 4
_space_group_name_Hall 'P 2yb'
_space_group_name_H-M_alt 'P 1 21 1'
_symmetry_space_group_name_Hall 'P 2yb'
_symmetry_space_group_name_H-M 'P 1 21 1'
_atom_sites_solution_hydrogens geom
_atom_sites_solution_primary iterative
_atom_sites_solution_secondary difmap
_audit_creation_method SHELXL-2016/4
_cell_angle_alpha 90
_cell_angle_beta 90.059(4)
_cell_angle_gamma 90
_cell_formula_units_Z 4
_cell_length_a 5.9674(3)
_cell_length_b 26.9049(15)
_cell_length_c 12.1120(7)
_cell_measurement_reflns_used 9516
_cell_measurement_temperature 100(2)
_cell_measurement_theta_max 68.24
_cell_measurement_theta_min 3.28
_cell_volume 1944.61(18)
_computing_cell_refinement 'Bruker SAINT'
_computing_data_collection 'Bruker APEX2'
_computing_data_reduction 'Bruker SAINT'
_computing_molecular_graphics ORTEP-32
_computing_publication_material WinGX
_computing_structure_refinement SHELXL-2016
_computing_structure_solution SHELXT-2014
_diffrn_ambient_temperature 100(2)
_diffrn_detector_area_resol_mean 8.366
_diffrn_measured_fraction_theta_full 0.999
_diffrn_measured_fraction_theta_max 0.994
_diffrn_measurement_device_type 'Bruker APEX-II CCD'
_diffrn_measurement_method '\f and \w scans'
_diffrn_radiation_type CuK\a
_diffrn_radiation_wavelength 1.54178
_diffrn_reflns_av_R_equivalents 0.0498
_diffrn_reflns_av_unetI/netI 0.0382
_diffrn_reflns_Laue_measured_fraction_full 0.999
_diffrn_reflns_Laue_measured_fraction_max 0.994
_diffrn_reflns_limit_h_max 7
_diffrn_reflns_limit_h_min -5
_diffrn_reflns_limit_k_max 32
_diffrn_reflns_limit_k_min -32
_diffrn_reflns_limit_l_max 14
_diffrn_reflns_limit_l_min -14
_diffrn_reflns_number 45422
_diffrn_reflns_point_group_measured_fraction_full 0.999
_diffrn_reflns_point_group_measured_fraction_max 0.991
_diffrn_reflns_theta_full 67.000
_diffrn_reflns_theta_max 68.579
_diffrn_reflns_theta_min 3.285
_diffrn_source 'microfocus rotating anode'
_exptl_absorpt_coefficient_mu 2.148
_exptl_absorpt_correction_T_max 0.929
_exptl_absorpt_correction_T_min 0.729
_exptl_absorpt_correction_type multi-scan
_exptl_absorpt_process_details SADABS
_exptl_crystal_colour colorless
_exptl_crystal_density_diffrn 1.555
_exptl_crystal_description rod
_exptl_crystal_F_000 928
_exptl_crystal_size_max 0.060
_exptl_crystal_size_mid 0.030
_exptl_crystal_size_min 0.030
_refine_diff_density_max 0.449
_refine_diff_density_min -0.331
_refine_diff_density_rms 0.062
_refine_ls_abs_structure_details
; 
 Flack x determined using 2827 quotients [(I+)-(I-)]/[(I+)+(I-)] 
 (Parsons, Flack and Wagner, Acta Cryst. B69 (2013) 249-259). 
;
_refine_ls_abs_structure_Flack 0.038(9)
_refine_ls_extinction_method none
_refine_ls_goodness_of_fit_ref 1.056
_refine_ls_hydrogen_treatment constr
_refine_ls_matrix_type full
_refine_ls_number_parameters 551
_refine_ls_number_reflns 6869
_refine_ls_number_restraints 13
_refine_ls_restrained_S_all 1.065
_refine_ls_R_factor_all 0.0548
_refine_ls_R_factor_gt 0.0526
_refine_ls_shift/su_max 0.000
_refine_ls_shift/su_mean 0.000
_refine_ls_structure_factor_coef Fsqd
_refine_ls_weighting_details 'w=1/[\s^2^(Fo^2^)+(0.0354P)^2^+3.2226P] where P=(Fo^2^+2Fc^2^)/3'
_refine_ls_weighting_scheme calc
_refine_ls_wR_factor_gt 0.1194
_refine_ls_wR_factor_ref 0.1207
_reflns_Friedel_coverage 0.949
_reflns_Friedel_fraction_full 0.999
_reflns_Friedel_fraction_max 0.988
_reflns_number_gt 6612
_reflns_number_total 6869
_reflns_threshold_expression 'I > 2\s(I)'
_cod_data_source_file ja6b11692_si_002.cif
_cod_data_source_block hartwig133
_cod_depositor_comments
;Adding full bibliography for 4125332.cif.

The following automatic conversions were performed:

'_space_group.centring_type' value 'primitive' was replaced with the
value 'P' as specified in the replacement file
'/home/antanas/src/cod-tools/trunk/data/replacement-values/replacement_values.lst'.

Automatic conversion script
Id: cif_fix_values 5642 2017-10-24 12:04:52Z antanas 
;
_cod_database_code 4125332
_shelx_shelxl_version_number 2016/4
_shelx_space_group_comment
; 
The symmetry employed for this shelxl refinement is uniquely defined 
by the following loop, which should always be used as a source of 
symmetry information in preference to the above space-group names. 
They are only intended as comments. 
;
_shelx_estimated_absorpt_t_min 0.882
_shelx_estimated_absorpt_t_max 0.938

loop_
_space_group_symop_operation_xyz
'x, y, z'
'-x, y+1/2, -z'

loop_
_atom_site_label
_atom_site_type_symbol
_atom_site_fract_x
_atom_site_fract_y
_atom_site_fract_z
_atom_site_U_iso_or_equiv
_atom_site_adp_type
_atom_site_occupancy
_atom_site_site_symmetry_order
_atom_site_calc_flag
_atom_site_refinement_flags_posn
_atom_site_refinement_flags_adp
_atom_site_refinement_flags_occupancy
_atom_site_disorder_assembly
_atom_site_disorder_group
C1 C 0.3828(13) 0.6148(3) -0.0046(6) 0.0274(16) Uani 1 1 d . . . . .
H1 H 0.229046 0.629411 -0.009435 0.033 Uiso 1 1 calc R U . . .
C2 C 0.5513(14) 0.6558(3) -0.0169(6) 0.0317(17) Uani 1 1 d . . . . .
C3 C 0.7795(15) 0.6517(4) -0.0292(9) 0.049(2) Uani 1 1 d . . . . .
H3 H 0.851484 0.620185 -0.028901 0.058 Uiso 1 1 calc R U . . .
C4 C 0.7636(17) 0.7317(4) -0.0352(8) 0.047(2) Uani 1 1 d . . . . .
H4 H 0.816010 0.764953 -0.039799 0.057 Uiso 1 1 calc R U . . .
C5 C 0.4092(16) 0.5775(3) -0.0947(7) 0.039(2) Uani 1 1 d . . . . .
H5 H 0.553448 0.563003 -0.103062 0.047 Uiso 1 1 calc R U . . .
C6 C 0.2519(18) 0.5625(4) -0.1639(9) 0.049(2) Uani 1 1 d . . . . .
H6A H 0.104864 0.575892 -0.158898 0.059 Uiso 1 1 calc R U . . .
H6B H 0.285706 0.538435 -0.218761 0.059 Uiso 1 1 calc R U . . .
C7 C 0.4089(13) 0.5877(3) 0.1120(7) 0.0291(17) Uani 1 1 d . . . . .
H7 H 0.549203 0.567426 0.110143 0.035 Uiso 1 1 calc R U . . .
C8 C 0.4265(13) 0.6238(3) 0.2070(6) 0.0278(17) Uani 1 1 d . . . . .
C9 C 0.6229(13) 0.6272(3) 0.2659(7) 0.0280(17) Uani 1 1 d . . . . .
H9 H 0.740909 0.604722 0.249200 0.034 Uiso 1 1 calc R U . . .
C10 C 0.6559(13) 0.6619(3) 0.3484(6) 0.0287(17) Uani 1 1 d . . . . .
H10 H 0.793888 0.663196 0.387410 0.034 Uiso 1 1 calc R U . . .
C11 C 0.4823(14) 0.6952(3) 0.3736(7) 0.0329(18) Uani 1 1 d . . . . .
C12 C 0.2828(14) 0.6918(3) 0.3148(7) 0.0308(18) Uani 1 1 d . . . . .
H12 H 0.162096 0.713307 0.332849 0.037 Uiso 1 1 calc R U . . .
C13 C 0.2568(13) 0.6572(3) 0.2297(6) 0.0300(17) Uani 1 1 d . . . . .
H13 H 0.122545 0.656659 0.187522 0.036 Uiso 1 1 calc R U . . .
C14 C 0.7019(16) 0.7390(3) 0.5046(8) 0.045(2) Uani 1 1 d . . . . .
H14A H 0.750150 0.708448 0.541610 0.068 Uiso 1 1 calc R U . . .
H14B H 0.686299 0.765676 0.559137 0.068 Uiso 1 1 calc R U . . .
H14C H 0.813708 0.748591 0.449306 0.068 Uiso 1 1 calc R U . . .
C15 C 0.2131(15) 0.5528(3) 0.1235(7) 0.0317(19) Uani 1 1 d . . . . .
C16 C 0.1188(15) 0.4711(3) 0.1707(7) 0.0337(19) Uani 1 1 d . . . . .
C17 C 0.1582(14) 0.4290(3) 0.1053(7) 0.0328(18) Uani 1 1 d . . . . .
C18 C 0.0054(15) 0.3904(3) 0.1002(8) 0.0339(19) Uani 1 1 d . . . . .
C19 C -0.1876(15) 0.3938(3) 0.1608(7) 0.0338(19) Uani 1 1 d . . . . .
C20 C -0.2307(13) 0.4344(3) 0.2246(7) 0.0312(17) Uani 1 1 d . . . . .
C21 C -0.0766(13) 0.4726(3) 0.2305(7) 0.0287(17) Uani 1 1 d . . . . .
C22 C 0.8988(14) 0.4131(3) 0.7451(6) 0.0292(17) Uani 1 1 d . . . . .
H22 H 0.740368 0.401176 0.749819 0.035 Uiso 1 1 calc R U . . .
C23 C 1.0443(10) 0.3693(2) 0.7512(6) 0.040(2) Uiso 1 1 d D . . . .
C24 C 1.247(4) 0.2902(6) 0.7857(9) 0.037(3) Uiso 0.470(9) 1 d D . P A 1
H24 H 1.291338 0.256989 0.800289 0.044 Uiso 0.470(9) 1 calc R U P A 1
C25 C 1.2749(15) 0.3695(6) 0.7503(9) 0.0495(15) Uiso 0.470(9) 1 d D . P A 1
H25 H 1.354229 0.399526 0.736645 0.059 Uiso 0.470(9) 1 calc R U P A 1
C24A C 1.327(3) 0.3008(7) 0.7711(9) 0.037(3) Uiso 0.530(9) 1 d D . P A 2
H24A H 1.456726 0.280483 0.779548 0.044 Uiso 0.530(9) 1 calc R U P A 2
C25A C 0.975(2) 0.3198(3) 0.7504(9) 0.0392(14) Uiso 0.530(9) 1 d D . P A 2
H25A H 0.819945 0.312383 0.742110 0.047 Uiso 0.530(9) 1 calc R U P A 2
C26 C 0.9350(16) 0.4495(3) 0.8386(8) 0.040(2) Uani 1 1 d . . . . .
H26 H 1.083688 0.460618 0.851809 0.048 Uiso 1 1 calc R U . . .
C27 C 0.7774(18) 0.4666(3) 0.9024(7) 0.043(2) Uani 1 1 d . . . . .
H27A H 0.626689 0.456318 0.891665 0.052 Uiso 1 1 calc R U . . .
H27B H 0.813176 0.489446 0.959577 0.052 Uiso 1 1 calc R U . . .
C28 C 0.9258(14) 0.4400(3) 0.6330(7) 0.0310(18) Uani 1 1 d . . . . .
H28 H 1.066940 0.459986 0.635265 0.037 Uiso 1 1 calc R U . . .
C29 C 0.9384(12) 0.4045(3) 0.5357(6) 0.0241(15) Uani 1 1 d . . . . .
C30 C 1.1304(15) 0.4025(3) 0.4693(6) 0.0295(18) Uani 1 1 d . . . . .
H30 H 1.249805 0.425117 0.482109 0.035 Uiso 1 1 calc R U . . .
C31 C 1.1483(13) 0.3673(3) 0.3838(6) 0.0295(17) Uani 1 1 d . . . . .
H31 H 1.275233 0.367318 0.336517 0.035 Uiso 1 1 calc R U . . .
C32 C 0.9820(15) 0.3330(3) 0.3693(6) 0.0274(17) Uani 1 1 d . . . . .
C33 C 0.7872(14) 0.3344(3) 0.4340(7) 0.0330(18) Uani 1 1 d . . . . .
H33 H 0.669876 0.311104 0.422123 0.040 Uiso 1 1 calc R U . . .
C34 C 0.7690(14) 0.3706(3) 0.5160(8) 0.038(2) Uani 1 1 d . . . . .
H34 H 0.636741 0.371889 0.559466 0.045 Uiso 1 1 calc R U . . .
C35 C 0.8566(17) 0.2595(3) 0.2744(8) 0.043(2) Uani 1 1 d . . . . .
H35A H 0.834136 0.244081 0.346774 0.065 Uiso 1 1 calc R U . . .
H35B H 0.911678 0.234567 0.222107 0.065 Uiso 1 1 calc R U . . .
H35C H 0.714024 0.273072 0.247675 0.065 Uiso 1 1 calc R U . . .
C36 C 0.7306(15) 0.4751(3) 0.6195(6) 0.0314(18) Uani 1 1 d . . . . .
C37 C 0.6219(14) 0.5550(3) 0.5654(6) 0.0286(17) Uani 1 1 d . . . . .
C38 C 0.6334(15) 0.5955(3) 0.6313(6) 0.0308(18) Uani 1 1 d . . . . .
C39 C 0.4629(15) 0.6305(3) 0.6296(6) 0.0331(18) Uani 1 1 d . . . . .
C40 C 0.2836(13) 0.6247(3) 0.5619(7) 0.0306(17) Uani 1 1 d . . . . .
C41 C 0.2737(13) 0.5844(3) 0.4924(7) 0.0282(17) Uani 1 1 d . . . . .
C42 C 0.4405(13) 0.5493(3) 0.4928(6) 0.0256(16) Uani 1 1 d . . . . .
N1 N 0.8961(14) 0.6936(3) -0.0417(8) 0.052(2) Uani 1 1 d . . . . .
N2 N 1.386(2) 0.3273(5) 0.7687(11) 0.037(4) Uiso 0.470(9) 1 d D . P A 1
N2A N 1.115(4) 0.2843(3) 0.7605(11) 0.070(5) Uiso 0.530(9) 1 d D . P A 2
O1 O 0.4898(10) 0.7307(2) 0.4511(5) 0.0393(14) Uani 1 1 d . . . . .
O2 O 0.0217(10) 0.56030(19) 0.0973(5) 0.0341(13) Uani 1 1 d . . . . .
O3 O 0.2786(9) 0.50827(19) 0.1687(4) 0.0295(12) Uani 1 1 d . . . . .
O4 O 1.0192(11) 0.2993(2) 0.2840(5) 0.0368(14) Uani 1 1 d . . . . .
O5 O 0.5402(10) 0.4668(2) 0.6446(5) 0.0356(13) Uani 1 1 d . . . . .
O6 O 0.7928(9) 0.51919(19) 0.5698(5) 0.0368(14) Uani 1 1 d . . . . .
F1 F 0.3432(9) 0.42710(18) 0.0434(4) 0.0439(12) Uani 1 1 d . . . . .
F2 F 0.0462(10) 0.35154(16) 0.0358(4) 0.0471(13) Uani 1 1 d . . . . .
F3 F -0.3410(8) 0.35727(17) 0.1528(4) 0.0416(12) Uani 1 1 d . . . . .
F4 F -0.4174(7) 0.43648(15) 0.2839(4) 0.0333(10) Uani 1 1 d . . . . .
F5 F -0.1168(8) 0.51150(16) 0.2967(4) 0.0346(10) Uani 1 1 d . . . . .
F6 F 0.8060(9) 0.60080(17) 0.7024(4) 0.0419(12) Uani 1 1 d . . . . .
F7 F 0.4755(9) 0.66990(17) 0.7000(4) 0.0442(13) Uani 1 1 d . . . . .
F8 F 0.1182(8) 0.65828(17) 0.5600(4) 0.0392(11) Uani 1 1 d . . . . .
F9 F 0.0969(8) 0.57925(18) 0.4248(4) 0.0392(11) Uani 1 1 d . . . . .
F10 F 0.4291(8) 0.51018(16) 0.4255(4) 0.0383(11) Uani 1 1 d . . . . .
S1 S 0.4837(4) 0.71710(8) -0.0175(3) 0.0556(8) Uani 1 1 d . . . . .
S2 S 0.9631(9) 0.31076(16) 0.7775(4) 0.0392(14) Uiso 0.470(9) 1 d D . P A 1
S2A S 1.3246(8) 0.36328(19) 0.7671(4) 0.0495(15) Uiso 0.530(9) 1 d D . P A 2

loop_
_atom_site_aniso_label
_atom_site_aniso_U_11
_atom_site_aniso_U_22
_atom_site_aniso_U_33
_atom_site_aniso_U_23
_atom_site_aniso_U_13
_atom_site_aniso_U_12
C1 0.030(4) 0.028(4) 0.024(4) 0.001(3) -0.005(3) -0.003(3)
C2 0.032(4) 0.041(4) 0.022(4) 0.004(3) -0.003(3) -0.008(3)
C3 0.024(4) 0.045(5) 0.077(7) 0.023(5) 0.005(5) 0.004(4)
C4 0.047(6) 0.050(5) 0.044(5) 0.001(4) 0.006(5) -0.025(4)
C5 0.039(5) 0.039(4) 0.039(5) 0.006(4) 0.001(4) -0.010(4)
C6 0.047(6) 0.054(6) 0.046(6) -0.005(4) 0.001(5) -0.016(5)
C7 0.021(4) 0.028(4) 0.039(4) 0.003(3) 0.003(4) 0.002(3)
C8 0.022(4) 0.027(4) 0.035(4) 0.003(3) 0.003(3) 0.002(3)
C9 0.020(4) 0.024(3) 0.040(4) -0.002(3) 0.010(4) 0.000(3)
C10 0.019(4) 0.040(4) 0.027(4) 0.000(3) 0.003(3) 0.002(3)
C11 0.018(4) 0.028(4) 0.052(5) 0.002(4) 0.002(4) -0.004(3)
C12 0.022(4) 0.036(4) 0.034(4) -0.001(3) -0.002(4) 0.006(3)
C13 0.018(4) 0.047(5) 0.025(4) 0.002(4) 0.001(3) 0.005(3)
C14 0.034(5) 0.044(5) 0.058(6) -0.025(4) 0.005(5) -0.004(4)
C15 0.031(5) 0.024(4) 0.040(5) -0.003(3) 0.009(4) -0.005(3)
C16 0.039(5) 0.019(3) 0.042(5) 0.002(3) -0.002(4) -0.002(3)
C17 0.027(4) 0.036(4) 0.036(4) 0.006(3) 0.009(4) 0.005(3)
C18 0.035(5) 0.016(3) 0.050(5) -0.001(3) -0.004(4) 0.005(3)
C19 0.031(5) 0.028(4) 0.043(5) 0.007(3) -0.006(4) -0.002(3)
C20 0.019(4) 0.034(4) 0.041(5) 0.006(4) -0.008(4) 0.000(3)
C21 0.027(4) 0.025(3) 0.034(4) 0.001(3) -0.006(4) 0.000(3)
C22 0.024(4) 0.027(4) 0.037(4) 0.004(3) -0.010(4) 0.002(3)
C26 0.042(5) 0.031(4) 0.047(5) -0.005(4) 0.009(4) -0.009(4)
C27 0.058(6) 0.040(5) 0.030(5) -0.003(4) -0.003(4) 0.008(4)
C28 0.021(4) 0.026(4) 0.045(5) -0.002(3) -0.003(4) -0.002(3)
C29 0.018(4) 0.031(4) 0.023(4) 0.005(3) -0.003(3) 0.003(3)
C30 0.041(5) 0.030(4) 0.018(3) 0.002(3) 0.002(4) -0.004(3)
C31 0.018(4) 0.042(4) 0.029(4) 0.006(3) 0.004(3) 0.001(3)
C32 0.043(5) 0.029(4) 0.011(3) -0.001(3) -0.004(3) 0.000(3)
C33 0.030(4) 0.027(4) 0.042(5) 0.000(3) 0.002(4) -0.005(3)
C34 0.021(4) 0.040(4) 0.052(5) 0.004(4) 0.003(4) -0.002(3)
C35 0.055(6) 0.029(4) 0.045(5) 0.001(4) 0.004(5) -0.003(4)
C36 0.036(5) 0.036(4) 0.022(4) 0.002(3) -0.002(4) -0.008(4)
C37 0.027(4) 0.035(4) 0.024(4) 0.006(3) 0.004(3) 0.004(3)
C38 0.034(5) 0.040(4) 0.018(4) 0.004(3) 0.005(3) -0.006(4)
C39 0.038(5) 0.035(4) 0.026(4) -0.005(3) 0.002(4) 0.000(4)
C40 0.023(4) 0.030(4) 0.039(4) 0.003(3) -0.003(4) 0.002(3)
C41 0.029(4) 0.027(4) 0.028(4) 0.007(3) -0.014(3) -0.005(3)
C42 0.023(4) 0.026(3) 0.028(4) 0.002(3) 0.002(3) -0.003(3)
N1 0.037(5) 0.058(5) 0.061(5) 0.021(4) 0.001(4) -0.010(4)
O1 0.024(3) 0.042(3) 0.052(4) -0.012(3) 0.008(3) -0.003(2)
O2 0.025(3) 0.031(3) 0.046(3) 0.002(2) -0.002(3) -0.003(2)
O3 0.025(3) 0.033(3) 0.031(3) 0.008(2) -0.005(2) -0.002(2)
O4 0.043(4) 0.036(3) 0.032(3) -0.001(2) 0.005(3) -0.001(3)
O5 0.029(3) 0.035(3) 0.043(3) 0.006(3) 0.004(3) -0.005(2)
O6 0.028(3) 0.027(3) 0.056(4) -0.003(3) 0.007(3) 0.002(2)
F1 0.034(3) 0.044(3) 0.053(3) 0.003(2) 0.012(2) 0.007(2)
F2 0.063(4) 0.029(2) 0.049(3) -0.004(2) 0.008(3) 0.005(2)
F3 0.040(3) 0.029(2) 0.055(3) 0.005(2) -0.004(3) -0.010(2)
F4 0.022(2) 0.035(2) 0.044(3) 0.004(2) 0.007(2) -0.0007(18)
F5 0.033(3) 0.032(2) 0.039(3) -0.005(2) 0.005(2) -0.001(2)
F6 0.041(3) 0.038(3) 0.047(3) 0.000(2) -0.008(3) -0.001(2)
F7 0.052(3) 0.036(2) 0.044(3) -0.009(2) -0.004(3) 0.002(2)
F8 0.036(3) 0.040(3) 0.042(3) -0.001(2) -0.008(2) 0.008(2)
F9 0.035(3) 0.044(3) 0.039(3) 0.003(2) -0.004(2) -0.006(2)
F10 0.042(3) 0.032(2) 0.041(3) -0.001(2) -0.002(2) -0.002(2)
S1 0.0452(14) 0.0290(10) 0.093(2) -0.0010(11) 0.0190(14) -0.0068(10)

loop_
_atom_type_symbol
_atom_type_description
_atom_type_scat_dispersion_real
_atom_type_scat_dispersion_imag
_atom_type_scat_source
C C 0.0181 0.0091 'International Tables Vol C Tables 4.2.6.8 and 6.1.1.4'
H H 0.0000 0.0000 'International Tables Vol C Tables 4.2.6.8 and 6.1.1.4'
N N 0.0311 0.0180 'International Tables Vol C Tables 4.2.6.8 and 6.1.1.4'
O O 0.0492 0.0322 'International Tables Vol C Tables 4.2.6.8 and 6.1.1.4'
F F 0.0727 0.0534 'International Tables Vol C Tables 4.2.6.8 and 6.1.1.4'
S S 0.3331 0.5567 'International Tables Vol C Tables 4.2.6.8 and 6.1.1.4'

loop_
_geom_angle_atom_site_label_1
_geom_angle_atom_site_label_2
_geom_angle_atom_site_label_3
_geom_angle
C5 C1 C2 110.5(7)
C5 C1 C7 109.3(6)
C2 C1 C7 111.0(6)
C5 C1 H1 108.7
C2 C1 H1 108.7
C7 C1 H1 108.7
C3 C2 C1 128.0(8)
C3 C2 S1 108.2(6)
C1 C2 S1 123.8(6)
N1 C3 C2 117.5(9)
N1 C3 H3 121.3
C2 C3 H3 121.3
N1 C4 S1 114.7(7)
N1 C4 H4 122.6
S1 C4 H4 122.6
C6 C5 C1 126.4(9)
C6 C5 H5 116.8
C1 C5 H5 116.8
C5 C6 H6A 120.0
C5 C6 H6B 120.0
H6A C6 H6B 120.0
C15 C7 C8 112.6(7)
C15 C7 C1 107.0(7)
C8 C7 C1 112.9(6)
C15 C7 H7 108.1
C8 C7 H7 108.1
C1 C7 H7 108.1
C9 C8 C13 118.5(7)
C9 C8 C7 119.9(7)
C13 C8 C7 121.3(7)
C8 C9 C10 122.8(7)
C8 C9 H9 118.6
C10 C9 H9 118.6
C9 C10 C11 119.0(8)
C9 C10 H10 120.5
C11 C10 H10 120.5
O1 C11 C12 115.7(7)
O1 C11 C10 125.7(8)
C12 C11 C10 118.6(8)
C11 C12 C13 121.1(7)
C11 C12 H12 119.5
C13 C12 H12 119.5
C8 C13 C12 120.0(7)
C8 C13 H13 120.0
C12 C13 H13 120.0
O1 C14 H14A 109.5
O1 C14 H14B 109.5
H14A C14 H14B 109.5
O1 C14 H14C 109.5
H14A C14 H14C 109.5
H14B C14 H14C 109.5
O2 C15 O3 121.5(7)
O2 C15 C7 127.4(7)
O3 C15 C7 111.1(7)
C21 C16 O3 125.0(7)
C21 C16 C17 117.7(7)
O3 C16 C17 117.3(7)
F1 C17 C18 119.4(7)
F1 C17 C16 119.2(7)
C18 C17 C16 121.4(7)
F2 C18 C19 121.5(7)
F2 C18 C17 119.8(8)
C19 C18 C17 118.7(7)
F3 C19 C20 119.8(8)
F3 C19 C18 119.0(7)
C20 C19 C18 121.2(8)
F4 C20 C19 120.0(7)
F4 C20 C21 120.0(7)
C19 C20 C21 120.0(8)
F5 C21 C16 119.4(7)
F5 C21 C20 119.5(7)
C16 C21 C20 121.1(7)
C23 C22 C26 113.5(7)
C23 C22 C28 111.0(6)
C26 C22 C28 109.9(6)
C23 C22 H22 107.4
C26 C22 H22 107.4
C28 C22 H22 107.4
C25a C23 C22 126.0(8)
C25Ab C23 C22 126.2(8)
C25a C23 S2 107.1(8)
C22 C23 S2 126.4(5)
C25Ab C23 S2A 101.8(8)
C22 C23 S2A 132.0(5)
N2a C24a S2 110.9(14)
N2a C24a H24 124.6
S2a C24a H24 124.6
N2a C25a C23 119.5(13)
N2a C25a H25 120.3
C23 C25a H25 120.3
N2Ab C24Ab S2A 108.3(11)
N2Ab C24Ab H24A 125.8
S2Ab C24Ab H24A 125.8
N2Ab C25Ab C23 121.2(14)
N2Ab C25Ab H25A 119.4
C23 C25Ab H25A 119.4
C27 C26 C22 124.8(9)
C27 C26 H26 117.6
C22 C26 H26 117.6
C26 C27 H27A 120.0
C26 C27 H27B 120.0
H27A C27 H27B 120.0
C36 C28 C29 110.3(6)
C36 C28 C22 107.9(7)
C29 C28 C22 113.1(6)
C36 C28 H28 108.4
C29 C28 H28 108.4
C22 C28 H28 108.4
C34 C29 C30 118.2(7)
C34 C29 C28 120.8(7)
C30 C29 C28 120.8(7)
C29 C30 C31 120.7(7)
C29 C30 H30 119.6
C31 C30 H30 119.6
C32 C31 C30 119.6(7)
C32 C31 H31 120.2
C30 C31 H31 120.2
C31 C32 O4 114.7(7)
C31 C32 C33 120.8(7)
O4 C32 C33 124.4(7)
C34 C33 C32 118.8(7)
C34 C33 H33 120.6
C32 C33 H33 120.6
C29 C34 C33 121.8(8)
C29 C34 H34 119.1
C33 C34 H34 119.1
O4 C35 H35A 109.5
O4 C35 H35B 109.5
H35A C35 H35B 109.5
O4 C35 H35C 109.5
H35A C35 H35C 109.5
H35B C35 H35C 109.5
O5 C36 O6 121.7(8)
O5 C36 C28 126.0(7)
O6 C36 C28 112.2(7)
C38 C37 O6 119.6(8)
C38 C37 C42 119.7(7)
O6 C37 C42 120.6(7)
F6 C38 C37 119.9(7)
F6 C38 C39 119.9(7)
C37 C38 C39 120.1(8)
C40 C39 F7 120.7(7)
C40 C39 C38 120.6(7)
F7 C39 C38 118.6(8)
F8 C40 C39 120.9(7)
F8 C40 C41 119.4(7)
C39 C40 C41 119.6(7)
F9 C41 C42 120.0(7)
F9 C41 C40 119.3(7)
C42 C41 C40 120.7(7)
F10 C42 C41 120.4(7)
F10 C42 C37 120.5(7)
C41 C42 C37 119.1(7)
C4 N1 C3 110.0(8)
C24a N2a C25 111.0(15)
C25Ab N2Ab C24A 112.4(11)
C11 O1 C14 117.1(6)
C15 O3 C16 116.2(6)
C32 O4 C35 115.7(7)
C36 O6 C37 114.2(6)
C2 S1 C4 89.5(4)
C23 S2a C24 91.5(6)
C24Ab S2Ab C23 96.3(6)

loop_
_geom_bond_atom_site_label_1
_geom_bond_atom_site_label_2
_geom_bond_distance
C1 C5 1.491(12)
C1 C2 1.500(10)
C1 C7 1.596(10)
C1 H1 1.0000
C2 C3 1.375(12)
C2 S1 1.698(8)
C3 N1 1.335(12)
C3 H3 0.9500
C4 N1 1.296(13)
C4 S1 1.729(10)
C4 H4 0.9500
C5 C6 1.321(13)
C5 H5 0.9500
C6 H6A 0.9500
C6 H6B 0.9500
C7 C15 1.506(11)
C7 C8 1.508(11)
C7 H7 1.0000
C8 C9 1.374(11)
C8 C13 1.383(10)
C9 C10 1.381(11)
C9 H9 0.9500
C10 C11 1.403(11)
C10 H10 0.9500
C11 O1 1.340(10)
C11 C12 1.389(12)
C12 C13 1.397(11)
C12 H12 0.9500
C13 H13 0.9500
C14 O1 1.438(11)
C14 H14A 0.9800
C14 H14B 0.9800
C14 H14C 0.9800
C15 O2 1.202(10)
C15 O3 1.374(9)
C16 C21 1.374(12)
C16 O3 1.383(10)
C16 C17 1.401(11)
C17 F1 1.336(9)
C17 C18 1.384(11)
C18 F2 1.326(9)
C18 C19 1.370(12)
C19 F3 1.347(9)
C19 C20 1.363(12)
C20 F4 1.327(9)
C20 C21 1.380(11)
C21 F5 1.341(9)
C22 C23 1.466(9)
C22 C26 1.512(11)
C22 C28 1.547(11)
C22 H22 1.0000
C23 C25 1.376(7)
C23 C25A 1.395(7)
C23 S2 1.679(6)
C23 S2A 1.691(6)
C24a N2 1.315(7)
C24a S2 1.78(2)
C24a H24 0.9500
C25a N2 1.334(7)
C25a H25 0.9500
C24Ab N2A 1.35(3)
C24Ab S2A 1.683(19)
C24Ab H24A 0.9500
C25Ab N2A 1.276(19)
C25Ab H25A 0.9500
C26 C27 1.302(13)
C26 H26 0.9500
C27 H27A 0.9500
C27 H27B 0.9500
C28 C36 1.508(11)
C28 C29 1.519(10)
C28 H28 1.0000
C29 C34 1.384(11)
C29 C30 1.402(11)
C30 C31 1.408(11)
C30 H30 0.9500
C31 C32 1.366(11)
C31 H31 0.9500
C32 O4 1.392(9)
C32 C33 1.403(11)
C33 C34 1.395(12)
C33 H33 0.9500
C34 H34 0.9500
C35 O4 1.449(10)
C35 H35A 0.9800
C35 H35B 0.9800
C35 H35C 0.9800
C36 O5 1.198(10)
C36 O6 1.381(9)
C37 C38 1.354(11)
C37 O6 1.403(9)
C37 C42 1.403(11)
C38 F6 1.350(10)
C38 C39 1.386(12)
C39 C40 1.357(12)
C39 F7 1.362(9)
C40 F8 1.338(9)
C40 C41 1.373(11)
C41 F9 1.342(9)
C41 C42 1.373(11)
C42 F10 1.332(8)
